data_4110333
loop_
_publ_author_name
'Eli Zysman-Colman'
'Neysa Nevins'
'Nicolas Eghbali'
'James P. Snyder'
'David N. Harpp'

_publ_contact_author_address
;
      University of McGill
      Department of Chemistry
      Otto Maass Chemistry Building
      801 Sherbrooke St. West
      Montr\'eal, Qu\'ebec
      Canada H3A 2K6

;
_publ_contact_author_email david.harpp@mcgill.ca
_publ_contact_author_fax '+1 514 343 2382'
_publ_contact_author_name 'Dr. David N. Harpp'
_publ_contact_author_phone '+1 514 343 6685'
_publ_section_title
;
 Crossover Point between Dialkoxy Disulfides (ROSSOR) and Thionosulfites
 ((RO)2SS): Prediction, Synthesis, and Structure
;
_journal_name_full 'Journal of the American Chemical Society'
_journal_page_first 291
_journal_page_last 304
_journal_paper_doi 10.1021/ja0559395
_journal_volume 128
_journal_year 2006
_chemical_compound_source 'Synthesized by the authors. See text'
_chemical_formula_moiety 'C8 H8 O3 S'
_chemical_formula_sum 'C8 H8 O3 S'
_chemical_formula_weight 184.20
_chemical_name_systematic
;
 ?
;
_space_group_IT_number 61
_symmetry_cell_setting orthorhombic
_symmetry_space_group_name_Hall '-P 2ac 2ab'
_symmetry_space_group_name_H-M 'P b c a'
_atom_sites_solution_hydrogens geom
_atom_sites_solution_primary direct
_atom_sites_solution_secondary difmap
_audit_creation_method SHELXL-97
_cell_angle_alpha 90.00
_cell_angle_beta 90.00
_cell_angle_gamma 90.00
_cell_formula_units_Z 8
_cell_length_a 11.2787(2)
_cell_length_b 8.8934(2)
_cell_length_c 16.4636(3)
_cell_measurement_reflns_used 6628
_cell_measurement_temperature 220(2)
_cell_measurement_theta_max 54.90
_cell_measurement_theta_min 2.68
_cell_volume 1651.40(6)
_computing_cell_refinement 'SMART (Bruker, 1999)'
_computing_data_collection 'SAINT (Bruker, 1999)'
_computing_data_reduction 'SAINT (Bruker, 1999)'
_computing_molecular_graphics 'XP (Bruker, 1999)'
_computing_publication_material 'UdMX (local program)'
_computing_structure_refinement 'SHELXL97 (Sheldrick, 1997)'
_computing_structure_solution 'SHELXS97 (Sheldrick, 1997)'
_diffrn_ambient_temperature 220(2)
_diffrn_detector_area_resol_mean 5.5
_diffrn_measured_fraction_theta_full 0.998
_diffrn_measured_fraction_theta_max 0.998
_diffrn_measurement_device_type 'Bruker AXS Smart 2K/Platform'
_diffrn_measurement_method \w
_diffrn_radiation_monochromator graphite
_diffrn_radiation_source 'Sealed Tube'
_diffrn_radiation_type CuK\a
_diffrn_radiation_wavelength 1.54178
_diffrn_reflns_av_R_equivalents 0.050
_diffrn_reflns_av_sigmaI/netI 0.0297
_diffrn_reflns_limit_h_max 11
_diffrn_reflns_limit_h_min -11
_diffrn_reflns_limit_k_max 9
_diffrn_reflns_limit_k_min -8
_diffrn_reflns_limit_l_max 16
_diffrn_reflns_limit_l_min -17
_diffrn_reflns_number 10293
_diffrn_reflns_theta_full 55.16
_diffrn_reflns_theta_max 55.16
_diffrn_reflns_theta_min 5.37
_diffrn_standards_decay_% 0.00
_diffrn_standards_number 119
_exptl_absorpt_coefficient_mu 3.200
_exptl_absorpt_correction_T_max 0.8300
_exptl_absorpt_correction_T_min 0.2400
_exptl_absorpt_correction_type multi-scan
_exptl_absorpt_process_details 'Sadabs (Sheldrick,1996)'
_exptl_crystal_colour Colourless
_exptl_crystal_density_diffrn 1.482
_exptl_crystal_density_meas ?
_exptl_crystal_description plate
_exptl_crystal_F_000 768
_exptl_crystal_size_max 0.60
_exptl_crystal_size_mid 0.27
_exptl_crystal_size_min 0.08
_refine_diff_density_max 0.187
_refine_diff_density_min -0.272
_refine_diff_density_rms 0.066
_refine_ls_extinction_coef 0.0026(4)
_refine_ls_extinction_expression Fc^*^=kFc[1+0.001xFc^2^\l^3^/sin(2\q)]^-1/4^
_refine_ls_extinction_method SHELXL
_refine_ls_goodness_of_fit_ref 1.004
_refine_ls_hydrogen_treatment constr
_refine_ls_matrix_type full
_refine_ls_number_parameters 219
_refine_ls_number_reflns 1037
_refine_ls_number_restraints 372
_refine_ls_restrained_S_all 0.909
_refine_ls_R_factor_all 0.0434
_refine_ls_R_factor_gt 0.0372
_refine_ls_shift/su_max 0.000
_refine_ls_shift/su_mean 0.000
_refine_ls_structure_factor_coef Fsqd
_refine_ls_weighting_details 'calc w=1/[\s^2^(Fo^2^)+(0.0811P)^2^] where P=(Fo^2^+2Fc^2^)/3'
_refine_ls_weighting_scheme calc
_refine_ls_wR_factor_gt 0.0954
_refine_ls_wR_factor_ref 0.0997
_reflns_number_gt 859
_reflns_number_total 1037
_reflns_threshold_expression >2sigma(I)
_cod_data_source_file ja0559395si20050906_100251.cif
_cod_data_source_block harp74
_cod_depositor_comments
;
The following automatic conversions were performed:

'_exptl_crystal_density_meas' value 'none' was changed to '?' - the
value is perceived as not measured.

Automatic conversion script
Id: cif_fix_values 3008 2015-01-20 13:52:24Z robertas 
;
_cod_database_code 4110333

loop_
_symmetry_equiv_pos_as_xyz
'x, y, z'
'-x+1/2, -y, z+1/2'
'-x, y+1/2, -z+1/2'
'x+1/2, -y+1/2, -z'
'-x, -y, -z'
'x-1/2, y, -z-1/2'
'x, -y-1/2, z-1/2'
'-x-1/2, y-1/2, z'

loop_
_atom_site_label
_atom_site_type_symbol
_atom_site_fract_x
_atom_site_fract_y
_atom_site_fract_z
_atom_site_U_iso_or_equiv
_atom_site_adp_type
_atom_site_occupancy
_atom_site_symmetry_multiplicity
_atom_site_calc_flag
_atom_site_refinement_flags
_atom_site_disorder_assembly
_atom_site_disorder_group
O11 O 0.3414(3) -0.0788(3) 0.27282(18) 0.0822(10) Uani 0.899(3) 1 d PDU A -1
S11 S 0.27379(6) 0.05270(10) 0.24982(4) 0.0631(4) Uani 0.899(3) 1 d PDU A -1
O12 O 0.36692(16) 0.18199(17) 0.22805(9) 0.0627(6) Uani 0.899(3) 1 d PDU A -1
C13 C 0.4695(2) 0.1438(3) 0.17677(18) 0.0571(9) Uani 0.899(3) 1 d PDU A -1
H13A H 0.4936 0.0397 0.1873 0.069 Uiso 0.899(3) 1 calc PR A -1
H13B H 0.5363 0.2096 0.1905 0.069 Uiso 0.899(3) 1 calc PR A -1
C14 C 0.4394(4) 0.1617(5) 0.08826(17) 0.0482(10) Uani 0.899(3) 1 d PDU A -1
C15 C 0.4974(5) 0.2683(7) 0.0419(2) 0.0638(10) Uani 0.899(3) 1 d PDU A -1
H15 H 0.5549 0.3301 0.0662 0.077 Uiso 0.899(3) 1 calc PR A -1
C16 C 0.4719(4) 0.2854(5) -0.0395(3) 0.0756(14) Uani 0.899(3) 1 d PDU A -1
H16 H 0.5123 0.3578 -0.0706 0.091 Uiso 0.899(3) 1 calc PR A -1
C17 C 0.3878(4) 0.1965(5) -0.0747(2) 0.0746(11) Uani 0.899(3) 1 d PDU A -1
H17 H 0.3700 0.2080 -0.1301 0.090 Uiso 0.899(3) 1 calc PR A -1
C18 C 0.3283(4) 0.0896(4) -0.02932(19) 0.0608(9) Uani 0.899(3) 1 d PDU A -1
H18 H 0.2703 0.0291 -0.0541 0.073 Uiso 0.899(3) 1 calc PR A -1
C19 C 0.3537(4) 0.0711(4) 0.05187(17) 0.0451(9) Uani 0.899(3) 1 d PDU A -1
C110 C 0.2873(4) -0.0448(4) 0.10002(18) 0.0558(8) Uani 0.899(3) 1 d PDU A -1
H11A H 0.2363 -0.1031 0.0635 0.067 Uiso 0.899(3) 1 calc PR A -1
H11B H 0.3439 -0.1142 0.1253 0.067 Uiso 0.899(3) 1 calc PR A -1
O111 O 0.2147(2) 0.0254(4) 0.16301(13) 0.0602(9) Uani 0.899(3) 1 d PDU A -1
O21 O 0.2683(18) 0.025(2) 0.3092(10) 0.123(7) Uani 0.101(3) 1 d PDU A -2
S21 S 0.3116(9) -0.0588(11) 0.2400(6) 0.081(3) Uani 0.101(3) 1 d PDU A -2
O22 O 0.4370(10) 0.0108(15) 0.2127(9) 0.088(4) Uani 0.101(3) 1 d PDU A -2
C23 C 0.435(3) 0.1710(19) 0.1893(12) 0.058(5) Uani 0.101(3) 1 d PDU A -2
H23A H 0.5040 0.2225 0.2122 0.070 Uiso 0.101(3) 1 calc PR A -2
H23B H 0.3633 0.2189 0.2109 0.070 Uiso 0.101(3) 1 calc PR A -2
C24 C 0.436(4) 0.184(5) 0.0979(13) 0.049(4) Uani 0.101(3) 1 d PDU A -2
C25 C 0.514(4) 0.283(6) 0.0611(15) 0.048(5) Uani 0.101(3) 1 d PDU A -2
H25 H 0.5721 0.3321 0.0926 0.057 Uiso 0.101(3) 1 calc PR A -2
C26 C 0.508(3) 0.309(5) -0.0213(16) 0.058(5) Uani 0.101(3) 1 d PDU A -2
H26 H 0.5575 0.3821 -0.0455 0.070 Uiso 0.101(3) 1 calc PR A -2
C27 C 0.431(4) 0.229(5) -0.0673(13) 0.057(6) Uani 0.101(3) 1 d PDU A -2
H27 H 0.4322 0.2393 -0.1241 0.069 Uiso 0.101(3) 1 calc PR A -2
C28 C 0.349(4) 0.133(5) -0.0320(13) 0.053(5) Uani 0.101(3) 1 d PDU A -2
H28 H 0.2914 0.0853 -0.0641 0.063 Uiso 0.101(3) 1 calc PR A -2
C29 C 0.354(3) 0.106(4) 0.0508(12) 0.049(5) Uani 0.101(3) 1 d PDU A -2
C210 C 0.292(3) -0.031(3) 0.0831(11) 0.052(5) Uani 0.101(3) 1 d PDU A -2
H21A H 0.2319 -0.0632 0.0441 0.063 Uiso 0.101(3) 1 calc PR A -2
H21B H 0.3502 -0.1125 0.0886 0.063 Uiso 0.101(3) 1 calc PR A -2
O211 O 0.2361(16) -0.004(4) 0.1620(10) 0.058(5) Uani 0.101(3) 1 d PDU A -2

loop_
_atom_site_aniso_label
_atom_site_aniso_U_11
_atom_site_aniso_U_22
_atom_site_aniso_U_33
_atom_site_aniso_U_23
_atom_site_aniso_U_13
_atom_site_aniso_U_12
O11 0.0863(18) 0.0803(17) 0.0800(18) 0.0249(13) -0.0062(14) 0.0171(11)
S11 0.0690(6) 0.0663(7) 0.0541(6) 0.0105(3) 0.0101(3) 0.0096(3)
O12 0.0747(11) 0.0579(10) 0.0557(10) -0.0091(7) 0.0050(9) 0.0059(8)
C13 0.0485(17) 0.0600(18) 0.0629(17) -0.0076(13) -0.0036(12) -0.0030(12)
C14 0.0439(14) 0.0388(19) 0.0619(16) -0.0033(14) 0.0065(14) 0.0034(14)
C15 0.061(2) 0.049(2) 0.081(3) 0.001(3) 0.016(2) -0.0021(14)
C16 0.089(4) 0.049(3) 0.089(3) 0.013(3) 0.043(3) 0.008(2)
C17 0.099(3) 0.067(3) 0.0581(19) 0.0060(16) 0.0171(18) 0.024(2)
C18 0.074(2) 0.052(3) 0.0561(17) -0.0041(12) 0.0005(14) 0.0093(15)
C19 0.0491(15) 0.036(2) 0.0503(15) -0.0027(11) 0.0022(12) 0.0070(13)
C110 0.0547(17) 0.0522(17) 0.0606(18) -0.0080(13) 0.0034(16) -0.0088(13)
O111 0.0480(13) 0.066(2) 0.0664(13) 0.0084(9) 0.0046(9) 0.0048(11)
O21 0.137(16) 0.149(15) 0.082(14) 0.033(12) 0.025(12) -0.047(13)
S21 0.100(7) 0.047(6) 0.094(7) 0.006(4) 0.004(5) -0.016(5)
O22 0.098(9) 0.074(8) 0.092(8) 0.016(7) -0.028(8) 0.005(7)
C23 0.059(9) 0.049(8) 0.067(9) -0.008(8) -0.023(8) -0.004(8)
C24 0.046(8) 0.041(8) 0.060(7) -0.018(7) 0.004(7) -0.001(7)
C25 0.053(10) 0.037(9) 0.053(9) -0.010(9) 0.002(8) 0.003(8)
C26 0.065(11) 0.045(10) 0.064(10) -0.015(9) 0.008(9) 0.003(8)
C27 0.074(11) 0.046(10) 0.052(10) 0.013(9) 0.017(9) -0.005(10)
C28 0.064(9) 0.043(9) 0.052(8) -0.008(8) 0.001(8) -0.008(8)
C29 0.053(8) 0.040(8) 0.053(8) 0.000(7) 0.014(8) 0.004(8)
C210 0.051(9) 0.051(9) 0.055(8) -0.003(8) -0.002(8) 0.015(8)
O211 0.053(8) 0.051(8) 0.071(8) 0.008(7) 0.004(7) 0.013(7)

loop_
_atom_type_symbol
_atom_type_description
_atom_type_scat_dispersion_real
_atom_type_scat_dispersion_imag
_atom_type_scat_source
C C 0.0181 0.0091 'International Tables Vol C Tables 4.2.6.8 and 6.1.1.4'
H H 0.0000 0.0000 'International Tables Vol C Tables 4.2.6.8 and 6.1.1.4'
O O 0.0492 0.0322 'International Tables Vol C Tables 4.2.6.8 and 6.1.1.4'
S S 0.3331 0.5567 'International Tables Vol C Tables 4.2.6.8 and 6.1.1.4'

loop_
_geom_angle_atom_site_label_1
_geom_angle_atom_site_label_2
_geom_angle_atom_site_label_3
_geom_angle
_geom_angle_publ_flag
O11 S11 O111 109.4(2) y
O11 S11 O12 107.11(15) y
O111 S11 O12 100.54(13) y
C13 O12 S11 118.64(15) y
O12 C13 C14 110.7(3) y
O12 C13 H13A 109.5 ?
C14 C13 H13A 109.5 ?
O12 C13 H13B 109.5 ?
C14 C13 H13B 109.5 ?
H13A C13 H13B 108.1 ?
C15 C14 C19 119.1(3) y
C15 C14 C13 120.1(3) y
C19 C14 C13 120.8(2) y
C16 C15 C14 121.0(3) y
C16 C15 H15 119.5 ?
C14 C15 H15 119.5 ?
C17 C16 C15 119.5(3) y
C17 C16 H16 120.2 ?
C15 C16 H16 120.2 ?
C16 C17 C18 120.5(3) y
C16 C17 H17 119.8 ?
C18 C17 H17 119.8 ?
C19 C18 C17 120.4(3) y
C19 C18 H18 119.8 ?
C17 C18 H18 119.8 ?
C18 C19 C14 119.5(2) y
C18 C19 C110 119.4(2) y
C14 C19 C110 121.1(2) y
O111 C110 C19 111.1(2) y
O111 C110 H11A 109.4 ?
C19 C110 H11A 109.4 ?
O111 C110 H11B 109.4 ?
C19 C110 H11B 109.4 ?
H11A C110 H11B 108 ?
C110 O111 S11 117.8(2) y
O21 S21 O22 108.6(9) y
O21 S21 O211 107.00(12) y
O22 S21 O211 97.2(9) y
C23 O22 S21 115.50(12) y
O22 C23 C24 109.50(15) y
O22 C23 H23A 109.8 ?
C24 C23 H23A 109.8 ?
O22 C23 H23B 109.8 ?
C24 C23 H23B 109.8 ?
H23A C23 H23B 108.2 ?
C25 C24 C29 119.8(1) y
C25 C24 C23 119.50(12) y
C29 C24 C23 120.60(13) y
C26 C25 C24 120.50(12) y
C26 C25 H25 119.7 ?
C24 C25 H25 119.7 ?
C27 C26 C25 119.30(12) y
C27 C26 H26 120.3 ?
C25 C26 H26 120.3 ?
C26 C27 C28 121.20(12) y
C26 C27 H27 119.4 ?
C28 C27 H27 119.4 ?
C27 C28 C29 119.70(12) y
C27 C28 H28 120.2 ?
C29 C28 H28 120.2 ?
C28 C29 C24 119.2(1) y
C28 C29 C210 118.10(13) y
C24 C29 C210 120.90(14) y
O211 C210 C29 112.50(14) y
O211 C210 H21A 109.1 ?
C29 C210 H21A 109.1 ?
O211 C210 H21B 109.1 ?
C29 C210 H21B 109.1 ?
H21A C210 H21B 107.8 ?
C210 O211 S21 115.30(13) y

loop_
_geom_bond_atom_site_label_1
_geom_bond_atom_site_label_2
_geom_bond_distance
_geom_bond_publ_flag
O11 S11 1.447(3) y
S11 O111 1.595(2) y
S11 O12 1.5980(18) y
O12 C13 1.472(3) y
C13 C14 1.505(4) y
C13 H13a 0.98 ?
C13 H13b 0.98 ?
C14 C15 1.382(3) y
C14 C19 1.394(3) y
C15 C16 1.379(5) y
C15 H15 0.94 ?
C16 C17 1.364(5) y
C16 H16 0.94 ?
C17 C18 1.382(5) y
C17 H17 0.94 ?
C18 C19 1.377(3) y
C18 H18 0.94 ?
C19 C110 1.501(3) y
C110 O111 1.462(3) y
C110 H11a 0.98 ?
C110 H11b 0.98 ?
O21 S21 1.445(9) y
S21 O22 1.608(9) y
S21 O211 1.616(9) y
O22 C23 1.476(10) y
C23 C24 1.509(9) y
C23 H23a 0.98 ?
C23 H23b 0.98 ?
C24 C25 1.383(9) y
C24 C29 1.396(9) y
C25 C26 1.38(1) y
C25 H25 0.94 ?
C26 C27 1.361(10) y
C26 H26 0.94 ?
C27 C28 1.383(10) y
C27 H27 0.94 ?
C28 C29 1.384(9) y
C28 H28 0.94 ?
C29 C210 1.50(1) y
C210 O211 1.465(9) y
C210 H21a 0.98 ?
C210 H21b 0.98 ?

loop_
_geom_torsion_atom_site_label_1
_geom_torsion_atom_site_label_2
_geom_torsion_atom_site_label_3
_geom_torsion_atom_site_label_4
_geom_torsion
_geom_torsion_publ_flag
O11 S11 O12 C13 45.1(2) y
O111 S11 O12 C13 -69.1(2) y
S11 O12 C13 C14 88.3(2) y
O12 C13 C14 C15 115.9(5) y
O12 C13 C14 C19 -64.4(5) y
C19 C14 C15 C16 -0.4(9) y
C13 C14 C15 C16 179.3(5) y
C14 C15 C16 C17 0.5(9) y
C15 C16 C17 C18 -0.2(7) y
C16 C17 C18 C19 -0.2(6) y
C17 C18 C19 C14 0.3(6) y
C17 C18 C19 C110 179.5(4) y
C15 C14 C19 C18 0.0(7) y
C13 C14 C19 C18 -179.7(4) y
C15 C14 C19 C110 -179.2(5) y
C13 C14 C19 C110 1.1(6) y
C18 C19 C110 O111 -115.1(4) y
C14 C19 C110 O111 64.1(5) y
C19 C110 O111 S11 -89.5(3) y
O11 S11 O111 C110 -43.0(3) y
O12 S11 O111 C110 69.4(3) y
O21 S21 O22 C23 -59.50(18) y
O211 S21 O22 C23 51.30(19) y
S21 O22 C23 C24 -101.90(19) y
O22 C23 C24 C25 -132(5) y
O22 C23 C24 C29 53(5) y
C29 C24 C25 C26 2(9) y
C23 C24 C25 C26 -173(5) y
C24 C25 C26 C27 -5(9) y
C25 C26 C27 C28 7(9) y
C26 C27 C28 C29 -6(8) y
C27 C28 C29 C24 3(7) y
C27 C28 C29 C210 -161(5) y
C25 C24 C29 C28 -2(7) y
C23 C24 C29 C28 173(4) y
C25 C24 C29 C210 163(5) y
C23 C24 C29 C210 -23(6) y
C28 C29 C210 O211 -143(4) y
C24 C29 C210 O211 53(5) y
C29 C210 O211 S21 -98(2) y
O21 S21 O211 C210 158.30(19) y
O22 S21 O211 C210 46(2) y
